data_2004358
loop_
_publ_author_name
'Garcia, J. G.'
'Ramos, B.'
'Rodriguez, A.'
'Fronczek, F. R.'

_publ_section_title
;
 Phenyl 2-(Trimethylsilylethynyl)phenyl Ketone and
 2-(Trimethylsilylethynyl)benzaldehyde
;
_journal_issue 1
_journal_name_full 'Acta Crystallographica Section C'
_journal_page_first 259
_journal_page_last 262
_journal_paper_doi 10.1107/S0108270195011243
_journal_volume 52
_journal_year 1996
_chemical_formula_moiety 'C18 H18 O1 Si1'
_chemical_formula_sum 'C18 H18 O Si'
_chemical_formula_weight 278.4
_chemical_name_systematic
;
Phenyl-(2-trimethylsilylethynyl)phenylmethanone
;
_symmetry_cell_setting monoclinic
_symmetry_space_group_name_Hall '-P 2ybc'
_symmetry_space_group_name_H-M 'P 1 21/c 1'
_atom_type_scat_source IntTabIV
_cell_angle_alpha 90.00
_cell_angle_beta 105.03(1)
_cell_angle_gamma 90.00
_cell_formula_units_Z 4
_cell_length_a 13.801(1)
_cell_length_b 10.491(1)
_cell_length_c 11.795(1)
_cell_measurement_reflns_used 25
_cell_measurement_temperature 296
_cell_measurement_theta_max 11
_cell_measurement_theta_min 9
_cell_volume 1649.3(3)
_computing_cell_refinement CAD-4
_computing_data_collection 'CAD-4 (Enraf-Nonius, 1977)'
_computing_data_reduction 'PROCESS: MolEN (Fair, 1990)'
_computing_molecular_graphics 'ORTEPII (Johnson, 1976)'
_computing_publication_material 'CIF in MolEN'
_computing_structure_refinement 'LSFM: MolEN'
_computing_structure_solution 'direct methods (MULTAN: Main et al., 1980)'
_diffrn_measurement_device Enraf_Nonius_CAD4
_diffrn_measurement_method \q/2\q
_diffrn_radiation_type MoK\a
_diffrn_radiation_wavelength 0.71073
_diffrn_reflns_av_R_equivalents 0.023
_diffrn_reflns_limit_h_max 17
_diffrn_reflns_limit_h_min 0
_diffrn_reflns_limit_k_max 13
_diffrn_reflns_limit_k_min 0
_diffrn_reflns_limit_l_max 14
_diffrn_reflns_limit_l_min -15
_diffrn_reflns_number 4156
_diffrn_reflns_theta_max 27.47
_diffrn_standards_decay_% -3.2
_diffrn_standards_interval_time 120
_diffrn_standards_number 3
_exptl_absorpt_coefficient_mu 0.131
_exptl_absorpt_correction_type none
_exptl_crystal_colour colorless
_exptl_crystal_density_diffrn 1.121
_exptl_crystal_description fragment
_exptl_crystal_F_000 592
_exptl_crystal_size_max 0.45
_exptl_crystal_size_mid 0.38
_exptl_crystal_size_min 0.30
_refine_diff_density_max 0.22
_refine_diff_density_min -0.08
_refine_ls_extinction_coef 0.44E-6(6)
_refine_ls_extinction_method isotropic_(Zachariasen,_1963)
_refine_ls_goodness_of_fit_obs 1.628
_refine_ls_hydrogen_treatment H_atoms_refined_isotropically
_refine_ls_number_parameters 254
_refine_ls_number_reflns 2609
_refine_ls_R_factor_obs 0.056
_refine_ls_shift/esd_max 0.03
_refine_ls_structure_factor_coef F
_refine_ls_weighting_details 'w = 4Fo^2^/[\s^2^(Fo^2^) + 0.0004Fo^4^]'
_refine_ls_weighting_scheme calc
_refine_ls_wR_factor_obs 0.046
_reflns_number_observed 2609
_reflns_number_total 3796
_reflns_observed_criterion >1.0\s(I)
_cod_data_source_file bm1032.cif
_cod_data_source_block 1
_cod_depositor_comments
;
The following automatic conversions were performed:

'_refine_ls_weighting_scheme' value '4Fo^2^/[\s^2^(Fo^2^) +
0.0004Fo^4^]' was changed to 'calc'. New tag
'_refine_ls_weighting_details' was created. The value of the new tag
was set to 'w = 4Fo^2^/[\s^2^(Fo^2^) + 0.0004Fo^4^]'.

Automatic conversion script
Id: cif_fix_values 3143 2015-03-26 13:38:13Z robertas 
;
_cod_original_cell_volume 1649.4(5)
_cod_original_sg_symbol_H-M 'P 21/c'
_cod_original_formula_sum 'C18 H18 O1 Si1'
_cod_database_code 2004358

loop_
_atom_site_aniso_label
_atom_site_aniso_U_11
_atom_site_aniso_U_22
_atom_site_aniso_U_33
_atom_site_aniso_U_12
_atom_site_aniso_U_13
_atom_site_aniso_U_23
Si 0.0565(3) 0.0544(3) 0.0610(3) -0.0137(3) 0.0037(3) 0.0010(3)
O 0.1400(10) 0.0700(10) 0.0508(8) 0.0050(10) 0.0162(8) -0.0151(8)
C1 0.0530(10) 0.0560(10) 0.0570(10) -0.0050(10) 0.0041(9) 0.0000(10)
C2 0.0467(9) 0.0500(10) 0.0460(10) 0.0025(9) 0.0059(8) 0.0012(9)
C3 0.0416(9) 0.0400(10) 0.0506(9) 0.0026(8) 0.0107(7) -0.0015(9)
C4 0.0540(10) 0.0530(10) 0.0560(10) 0.0040(10) 0.0068(9) 0.0010(10)
C5 0.0720(10) 0.0500(10) 0.0690(10) 0.0040(10) 0.0150(10) 0.0120(10)
C6 0.0700(10) 0.0480(10) 0.0870(10) -0.0120(10) 0.0170(10) 0.0070(10)
C7 0.0580(10) 0.0550(10) 0.0650(10) -0.0080(10) 0.0040(10) -0.0060(10)
C8 0.0453(9) 0.0420(10) 0.0499(9) 0.0035(8) 0.0121(8) -0.0034(9)
C9 0.0560(10) 0.0560(10) 0.0455(9) -0.0020(10) 0.0104(8) -0.0060(10)
C10 0.0417(8) 0.0530(10) 0.0365(8) 0.0028(9) 0.0039(7) 0.0002(9)
C11 0.0640(10) 0.0650(10) 0.0460(10) -0.0020(10) 0.0141(8) 0.0040(10)
C12 0.093(2) 0.0640(10) 0.0640(10) -0.0080(10) 0.0150(10) 0.0170(10)
C13 0.101(2) 0.0500(10) 0.0720(10) 0.0100(10) 0.0040(10) 0.0030(10)
C14 0.0890(10) 0.0690(10) 0.0580(10) 0.0250(10) 0.0160(10) -0.0030(10)
C15 0.0600(10) 0.0590(10) 0.0480(10) 0.0120(10) 0.0152(8) 0.0080(10)
C16 0.0640(10) 0.103(2) 0.084(2) -0.0190(10) -0.0010(10) 0.015(2)
C17 0.098(2) 0.127(2) 0.077(2) -0.041(2) -0.0010(10) 0.030(2)
C18 0.109(2) 0.076(2) 0.164(2) -0.015(2) 0.038(2) -0.037(2)

loop_
_atom_site_label
_atom_site_fract_x
_atom_site_fract_y
_atom_site_fract_z
_atom_site_U_iso_or_equiv
_atom_site_thermal_displace_type
Si 0.56299(4) 0.17189(6) 0.22157(5) 0.0594(2) Uani
O 0.8687(1) 0.5240(2) 0.5500(1) 0.0885(6) Uani
C1 0.6375(1) 0.3185(2) 0.2321(2) 0.0571(6) Uani
C2 0.6890(1) 0.4119(2) 0.2411(2) 0.0487(5) Uani
C3 0.7482(1) 0.5255(2) 0.2467(1) 0.0444(5) Uani
C4 0.7256(1) 0.6092(2) 0.1516(2) 0.0556(6) Uani
C5 0.7780(2) 0.7205(2) 0.1534(2) 0.0644(7) Uani
C6 0.8523(2) 0.7525(2) 0.2509(2) 0.0690(7) Uani
C7 0.8746(1) 0.6734(2) 0.3467(2) 0.0615(6) Uani
C8 0.8251(1) 0.5578(2) 0.3459(2) 0.0458(5) Uani
C9 0.8533(1) 0.4759(2) 0.4530(2) 0.0531(6) Uani
C10 0.8666(1) 0.3367(2) 0.4411(1) 0.0448(5) Uani
C11 0.8449(1) 0.2552(2) 0.5236(2) 0.0586(6) Uani
C12 0.8580(2) 0.1266(2) 0.5153(2) 0.0747(8) Uani
C13 0.8931(2) 0.0779(2) 0.4265(2) 0.0775(8) Uani
C14 0.9170(2) 0.1568(2) 0.3457(2) 0.0726(7) Uani
C15 0.9030(1) 0.2862(2) 0.3524(2) 0.0556(6) Uani
C16 0.4348(2) 0.2065(3) 0.1328(2) 0.0873(9) Uani
C17 0.5614(2) 0.1229(3) 0.3719(2) 0.105(1) Uani
C18 0.6220(2) 0.0496(3) 0.1487(3) 0.116(1) Uani
H4 0.673(1) 0.585(2) 0.083(1) 0.056(5) Uiso
H5 0.762(1) 0.776(2) 0.087(2) 0.086(7) Uiso
H6 0.888(1) 0.826(2) 0.254(1) 0.075(6) Uiso
H7 0.924(1) 0.692(2) 0.415(1) 0.065(6) Uiso
H11 0.817(1) 0.292(2) 0.584(2) 0.087(7) Uiso
H12 0.841(1) 0.075(2) 0.570(1) 0.089(7) Uiso
H13 0.900(1) -0.011(2) 0.421(2) 0.095(7) Uiso
H14 0.939(1) 0.128(2) 0.284(1) 0.086(7) Uiso
H15 0.922(1) 0.346(2) 0.299(1) 0.069(6) Uiso
H16a 0.399(2) 0.131(2) 0.113(2) 0.118(8) Uiso
H16b 0.436(2) 0.234(2) 0.055(2) 0.120(8) Uiso
H16c 0.402(2) 0.267(2) 0.167(2) 0.136(9) Uiso
H17a 0.627(2) 0.106(3) 0.412(2) 0.17(1) Uiso
H17b 0.522(2) 0.047(2) 0.376(2) 0.15(1) Uiso
H17c 0.535(3) 0.190(3) 0.410(3) 0.23(2) Uiso
H18a 0.685(2) 0.038(3) 0.202(2) 0.18(1) Uiso
H18b 0.627(2) 0.087(3) 0.071(2) 0.19(1) Uiso
H18c 0.588(2) -0.023(2) 0.140(2) 0.14(1) Uiso

loop_
_geom_angle_atom_site_label_1
_geom_angle_atom_site_label_2
_geom_angle_atom_site_label_3
_geom_angle
_geom_angle_publ_flag
C1 Si C16 108.20(10) yes
C1 Si C17 108.30(10) yes
C1 Si C18 107.80(10) yes
C16 Si C17 110.50(10) yes
C16 Si C18 110.30(10) yes
C17 Si C18 111.70(10) yes
Si C1 C2 177.8(2) yes
C1 C2 C3 177.5(2) yes
C2 C3 C4 118.70(10) yes
C2 C3 C8 122.5(2) yes
C4 C3 C8 118.8(2) yes
C3 C4 C5 121.2(2) yes
C3 C4 H4 117.0(10) ?
C5 C4 H4 121.0(10) ?
C4 C5 C6 119.9(2) yes
C4 C5 H5 119.0(10) ?
C6 C5 H5 120.0(10) ?
C5 C6 C7 120.2(2) yes
C5 C6 H6 121.0(10) ?
C7 C6 H6 118.0(10) ?
C6 C7 C8 121.1(2) yes
C6 C7 H7 123.0(10) ?
C8 C7 H7 115.0(10) ?
C3 C8 C7 118.7(2) yes
C3 C8 C9 122.8(2) yes
C7 C8 C9 118.40(10) yes
O C9 C8 119.9(2) yes
O C9 C10 120.1(2) yes
C8 C9 C10 119.9(2) yes
C9 C10 C11 119.2(2) yes
C9 C10 C15 121.9(2) yes
C11 C10 C15 118.9(2) yes
C10 C11 C12 120.2(2) yes
C10 C11 H11 118.0(10) ?
C12 C11 H11 121.0(10) ?
C11 C12 C13 120.3(2) yes
C11 C12 H12 117.0(10) ?
C13 C12 H12 121.0(10) ?
C12 C13 C14 120.5(2) yes
C12 C13 H13 119.0(10) ?
C14 C13 H13 120.0(10) ?
C13 C14 C15 119.7(2) yes
C13 C14 H14 123.0(10) ?
C15 C14 H14 116.0(10) ?
C10 C15 C14 120.4(2) yes
C10 C15 H15 117.0(10) ?
C14 C15 H15 122.0(10) ?
Si C16 H16a 110.0(10) ?
Si C16 H16b 110.0(10) ?
Si C16 H16c 113.0(10) ?
H16a C16 H16b 98.0(10) ?
H16a C16 H16c 113(2) ?
H16b C16 H16c 109(2) ?
Si C17 H17a 106.0(10) ?
Si C17 H17b 114.0(10) ?
Si C17 H17c 109(2) ?
H17a C17 H17b 107(2) ?
H17a C17 H17c 110(2) ?
H17b C17 H17c 107(2) ?
Si C18 H18a 103.0(10) ?
Si C18 H18b 106.0(10) ?
Si C18 H18c 111.0(10) ?
H18a C18 H18b 112(2) ?
H18a C18 H18c 109(2) ?
H18b C18 H18c 112(2) ?

loop_
_geom_bond_atom_site_label_1
_geom_bond_atom_site_label_2
_geom_bond_distance
_geom_bond_publ_flag
Si C1 1.837(2) yes
Si C16 1.844(2) yes
Si C17 1.852(3) yes
Si C18 1.847(3) yes
O C9 1.218(2) yes
C1 C2 1.199(3) yes
C2 C3 1.436(3) yes
C3 C4 1.394(3) yes
C3 C8 1.403(2) yes
C4 C5 1.371(3) yes
C4 H4 0.970(10) ?
C5 C6 1.369(3) yes
C5 H5 0.96(2) ?
C6 C7 1.371(3) yes
C6 H6 0.91(2) ?
C7 C8 1.390(3) yes
C7 H7 0.930(10) ?
C8 C9 1.494(3) yes
C9 C10 1.482(3) yes
C10 C11 1.385(3) yes
C10 C15 1.379(3) yes
C11 C12 1.368(3) yes
C11 H11 0.97(2) ?
C12 C13 1.361(4) yes
C12 H12 0.92(2) ?
C13 C14 1.365(3) yes
C13 H13 0.94(2) ?
C14 C15 1.376(3) yes
C14 H14 0.91(2) ?
C15 H15 0.97(2) ?
C16 H16a 0.93(2) ?
C16 H16b 0.97(2) ?
C16 H16c 0.93(3) ?
C17 H17a 0.93(2) ?
C17 H17b 0.98(3) ?
C17 H17c 0.96(4) ?
C18 H18a 0.94(3) ?
C18 H18b 1.01(3) ?
C18 H18c 0.89(3) ?
